data_7245998
loop_
_publ_author_name
'Li, Yuping'
'Tao, Yang'
'Zhoujin, Yunping'
'Zhao, Fang'
'Liang, Peng-Yu'
'Parkin, Sean'
'Li, Tonglei'
'Zhou, Pan-Pan'
'Long, Sihui'

_publ_section_title
;
 \p--\p stacking in the polymorphism of 2-(naphthalenylamino)-nicotinic
 acids and a comparison with their analogues
;
_journal_issue 3
_journal_name_full CrystEngComm
_journal_page_first 432
_journal_page_last 443
_journal_paper_doi 10.1039/D2CE01233B
_journal_volume 25
_journal_year 2023
_chemical_formula_moiety 'C14 H14 N2 O2'
_chemical_formula_sum 'C14 H14 N2 O2'
_chemical_formula_weight 242.27
_space_group_IT_number 14
_space_group_name_Hall '-P 2ybc'
_space_group_name_H-M_alt 'P 1 21/c 1'
_symmetry_cell_setting monoclinic
_symmetry_space_group_name_H-M 'P 1 21/c 1'
_atom_sites_solution_hydrogens geom
_atom_sites_solution_primary direct
_atom_sites_solution_secondary difmap
_audit_creation_method SHELXL-97
_audit_update_record
;
2022-07-29 deposited with the CCDC.	2022-12-05 downloaded from the CCDC.
;
_cell_angle_alpha 90.00
_cell_angle_beta 101.1010(11)
_cell_angle_gamma 90.00
_cell_formula_units_Z 4
_cell_length_a 7.4169(2)
_cell_length_b 14.166(3)
_cell_length_c 11.8164(3)
_cell_measurement_reflns_used 2904
_cell_measurement_temperature 90(2)
_cell_measurement_theta_max 27.5
_cell_measurement_theta_min 1.0
_cell_volume 1218.3(3)
_computing_cell_refinement 'DENZO-SMN (Nonius, 1997)'
_computing_data_collection 'COLLECT (Nonius, 1997)'
_computing_data_reduction 'DENZO-SMN (Nonius, 1997)'
_computing_molecular_graphics 'XP in SHELXTL (Bruker, 1995)'
_computing_publication_material 'SHELX-97 and local procedures'
_computing_structure_refinement 'SHELXL-97 (Sheldrick, 1997)'
_computing_structure_solution 'SHELXS-97 (Sheldrick, 1990)'
_diffrn_ambient_temperature 90(2)
_diffrn_detector_area_resol_mean 18
_diffrn_measured_fraction_theta_full 0.995
_diffrn_measured_fraction_theta_max 0.995
_diffrn_measurement_device_type 'Nonius KappaCCD diffractometer'
_diffrn_measurement_method '\w scans at fixed \c = 55\%'
_diffrn_radiation_monochromator graphite
_diffrn_radiation_source 'fine-focus sealed tube'
_diffrn_radiation_type MoK\a
_diffrn_radiation_wavelength 0.71073
_diffrn_reflns_av_R_equivalents 0.0162
_diffrn_reflns_av_sigmaI/netI 0.0258
_diffrn_reflns_limit_h_max 9
_diffrn_reflns_limit_h_min -9
_diffrn_reflns_limit_k_max 16
_diffrn_reflns_limit_k_min -18
_diffrn_reflns_limit_l_max 15
_diffrn_reflns_limit_l_min -15
_diffrn_reflns_number 5090
_diffrn_reflns_theta_full 27.48
_diffrn_reflns_theta_max 27.48
_diffrn_reflns_theta_min 2.27
_exptl_absorpt_coefficient_mu 0.090
_exptl_absorpt_correction_T_max 0.9911
_exptl_absorpt_correction_T_min 0.9735
_exptl_absorpt_correction_type multi-scan
_exptl_absorpt_process_details 'Scalepack (Otwinowski & Minor, 1997)'
_exptl_crystal_colour colorless
_exptl_crystal_density_diffrn 1.321
_exptl_crystal_density_method 'not measured'
_exptl_crystal_description block
_exptl_crystal_F_000 512
_exptl_crystal_size_max 0.30
_exptl_crystal_size_mid 0.30
_exptl_crystal_size_min 0.10
_refine_diff_density_max 0.322
_refine_diff_density_min -0.235
_refine_diff_density_rms 0.040
_refine_ls_extinction_coef 0.019(5)
_refine_ls_extinction_expression Fc^*^=kFc[1+0.001xFc^2^\l^3^/sin(2\q)]^-1/4^
_refine_ls_extinction_method SHELXL
_refine_ls_goodness_of_fit_ref 1.052
_refine_ls_hydrogen_treatment constr
_refine_ls_matrix_type full
_refine_ls_number_parameters 202
_refine_ls_number_reflns 2784
_refine_ls_number_restraints 237
_refine_ls_restrained_S_all 1.017
_refine_ls_R_factor_all 0.0444
_refine_ls_R_factor_gt 0.0383
_refine_ls_shift/su_max 0.001
_refine_ls_shift/su_mean 0.000
_refine_ls_structure_factor_coef Fsqd
_refine_ls_weighting_details 'calc w=1/[\s^2^(Fo^2^)+(0.0466P)^2^+0.4728P] where P=(Fo^2^+2Fc^2^)/3'
_refine_ls_weighting_scheme calc
_refine_ls_wR_factor_gt 0.0978
_refine_ls_wR_factor_ref 0.1020
_reflns_number_gt 2461
_reflns_number_total 2784
_reflns_threshold_expression >2\s(I)
_cod_data_source_file d2ce01233b2.cif
_cod_data_source_block k08096
_cod_depositor_comments 'Adding full bibliography for 7245996--7246001.cif.'
_cod_original_sg_symbol_H-M 'P 21/c'
_cod_database_code 7245998

loop_
_symmetry_equiv_pos_as_xyz
'x, y, z'
'-x, y+1/2, -z+1/2'
'-x, -y, -z'
'x, -y-1/2, z-1/2'

loop_
_atom_site_label
_atom_site_type_symbol
_atom_site_fract_x
_atom_site_fract_y
_atom_site_fract_z
_atom_site_U_iso_or_equiv
_atom_site_adp_type
_atom_site_occupancy
_atom_site_symmetry_multiplicity
_atom_site_calc_flag
_atom_site_refinement_flags
_atom_site_disorder_assembly
_atom_site_disorder_group
N1 N 0.98332(12) 0.42833(6) 0.29272(8) 0.0181(2) Uani 1 1 d . A .
C2 C 0.95070(14) 0.51445(7) 0.24314(9) 0.0178(2) Uani 1 1 d . . .
C3 C 1.04901(14) 0.59574(7) 0.29365(9) 0.0166(2) Uani 1 1 d . A .
C4 C 1.17819(14) 0.58436(8) 0.39454(9) 0.0191(2) Uani 1 1 d . . .
H4 H 1.2456 0.6373 0.4293 0.023 Uiso 1 1 calc R A .
C5 C 1.20921(15) 0.49586(8) 0.44491(9) 0.0213(2) Uani 1 1 d . A .
H5 H 1.2966 0.4871 0.5143 0.026 Uiso 1 1 calc R . .
C6 C 1.10882(15) 0.42097(8) 0.39091(9) 0.0193(2) Uani 1 1 d . . .
H6 H 1.1297 0.3603 0.4253 0.023 Uiso 1 1 calc R A .
N7 N 0.82481(13) 0.52089(7) 0.14308(9) 0.0178(2) Uani 0.9375(13) 1 d PDU A 1
H7 H 0.8097 0.5763 0.1089 0.021 Uiso 0.9375(13) 1 calc PR A 1
C8 C 0.71507(14) 0.44391(8) 0.08943(9) 0.0159(2) Uani 0.9375(13) 1 d PDU A 1
C9 C 0.57004(15) 0.40886(8) 0.13701(9) 0.0179(2) Uani 0.9375(13) 1 d PDU A 1
C10 C 0.46637(17) 0.33322(9) 0.08108(10) 0.0197(3) Uani 0.9375(13) 1 d PDU A 1
C11 C 0.50715(16) 0.29722(9) -0.02049(10) 0.0199(3) Uani 0.9375(13) 1 d PDU A 1
H11 H 0.4366 0.2463 -0.0581 0.024 Uiso 0.9375(13) 1 calc PR A 1
C12 C 0.64841(16) 0.33418(9) -0.06783(10) 0.0227(3) Uani 0.9375(13) 1 d PDU A 1
H12 H 0.6733 0.3095 -0.1380 0.027 Uiso 0.9375(13) 1 calc PR A 1
C13 C 0.75369(19) 0.40765(11) -0.01217(11) 0.0214(3) Uani 0.9375(13) 1 d PDU A 1
H13 H 0.8519 0.4330 -0.0437 0.026 Uiso 0.9375(13) 1 calc PR A 1
C14 C 0.52575(19) 0.44953(12) 0.24608(12) 0.0274(3) Uani 0.9375(13) 1 d PDU A 1
H14A H 0.5704 0.4068 0.3106 0.041 Uiso 0.9375(13) 1 calc PR A 1
H14B H 0.3924 0.4571 0.2373 0.041 Uiso 0.9375(13) 1 calc PR A 1
H14C H 0.5855 0.5112 0.2614 0.041 Uiso 0.9375(13) 1 calc PR A 1
C15 C 0.3117(2) 0.29107(12) 0.13085(12) 0.0348(4) Uani 0.9375(13) 1 d PDU A 1
H15A H 0.2640 0.2351 0.0862 0.052 Uiso 0.9375(13) 1 calc PR A 1
H15B H 0.2131 0.3377 0.1273 0.052 Uiso 0.9375(13) 1 calc PR A 1
H15C H 0.3575 0.2731 0.2113 0.052 Uiso 0.9375(13) 1 calc PR A 1
N7' N 0.775(2) 0.5276(9) 0.1959(13) 0.0178(2) Uani 0.0625(13) 1 d PDU A 2
H7' H 0.7309 0.5854 0.1909 0.021 Uiso 0.0625(13) 1 calc PR A 2
C8' C 0.653(2) 0.4512(10) 0.1528(12) 0.0159(2) Uani 0.0625(13) 1 d PDU A 2
C9' C 0.655(2) 0.4071(11) 0.0490(12) 0.019(2) Uiso 0.0625(13) 1 d PDU A 2
C10' C 0.528(2) 0.3296(11) 0.0186(13) 0.015(2) Uiso 0.0625(13) 1 d PDU A 2
C11' C 0.409(2) 0.3059(12) 0.0902(13) 0.016(3) Uiso 0.0625(13) 1 d PDU A 2
H11' H 0.3252 0.2553 0.0684 0.019 Uiso 0.0625(13) 1 calc PR A 2
C12' C 0.405(2) 0.3517(11) 0.1902(13) 0.022(2) Uiso 0.0625(13) 1 d PDU A 2
H12' H 0.3205 0.3352 0.2380 0.026 Uiso 0.0625(13) 1 calc PR A 2
C13' C 0.532(3) 0.4244(13) 0.2192(16) 0.017(3) Uiso 0.0625(13) 1 d PDU A 2
H13' H 0.5334 0.4571 0.2896 0.020 Uiso 0.0625(13) 1 calc PR A 2
C14' C 0.788(3) 0.4339(15) -0.0254(17) 0.017(4) Uiso 0.0625(13) 1 d PDU A 2
H14D H 0.7664 0.3950 -0.0954 0.026 Uiso 0.0625(13) 1 calc PR A 2
H14E H 0.9138 0.4235 0.0170 0.026 Uiso 0.0625(13) 1 calc PR A 2
H14F H 0.7720 0.5006 -0.0467 0.026 Uiso 0.0625(13) 1 calc PR A 2
C15' C 0.542(2) 0.2778(12) -0.0922(13) 0.022(3) Uiso 0.0625(13) 1 d PDU A 2
H15D H 0.6346 0.3086 -0.1287 0.033 Uiso 0.0625(13) 1 calc PR A 2
H15E H 0.4228 0.2793 -0.1449 0.033 Uiso 0.0625(13) 1 calc PR A 2
H15F H 0.5783 0.2121 -0.0743 0.033 Uiso 0.0625(13) 1 calc PR A 2
C16 C 1.01640(14) 0.69013(7) 0.23933(9) 0.0169(2) Uani 1 1 d . . .
O17 O 1.11733(10) 0.75732(5) 0.29684(7) 0.0214(2) Uani 1 1 d . A .
H17 H 1.0878 0.8096 0.2651 0.032 Uiso 1 1 calc R . .
O18 O 0.90759(11) 0.70386(5) 0.14873(7) 0.0232(2) Uani 1 1 d . A .

loop_
_atom_site_aniso_label
_atom_site_aniso_U_11
_atom_site_aniso_U_22
_atom_site_aniso_U_33
_atom_site_aniso_U_23
_atom_site_aniso_U_13
_atom_site_aniso_U_12
N1 0.0168(4) 0.0149(4) 0.0215(4) 0.0006(3) 0.0012(3) 0.0009(3)
C2 0.0149(5) 0.0161(5) 0.0216(5) -0.0002(4) 0.0014(4) 0.0004(4)
C3 0.0140(5) 0.0148(5) 0.0208(5) -0.0015(4) 0.0031(4) 0.0005(4)
C4 0.0183(5) 0.0183(5) 0.0198(5) -0.0043(4) 0.0016(4) -0.0004(4)
C5 0.0229(5) 0.0213(5) 0.0176(5) -0.0012(4) -0.0012(4) 0.0026(4)
C6 0.0204(5) 0.0176(5) 0.0196(5) 0.0011(4) 0.0028(4) 0.0032(4)
N7 0.0187(5) 0.0136(5) 0.0188(5) 0.0018(4) -0.0024(4) -0.0016(4)
C8 0.0148(5) 0.0145(5) 0.0167(5) 0.0009(4) -0.0010(4) 0.0009(4)
C9 0.0159(5) 0.0214(6) 0.0155(5) 0.0000(4) 0.0007(4) 0.0014(4)
C10 0.0157(5) 0.0250(6) 0.0178(6) 0.0017(5) 0.0016(4) -0.0034(5)
C11 0.0176(5) 0.0203(6) 0.0201(6) -0.0032(5) -0.0006(4) -0.0017(4)
C12 0.0201(5) 0.0277(6) 0.0208(5) -0.0079(5) 0.0049(4) -0.0017(5)
C13 0.0184(6) 0.0251(7) 0.0216(6) -0.0011(5) 0.0061(5) -0.0034(5)
C14 0.0240(6) 0.0385(8) 0.0209(7) -0.0090(6) 0.0071(5) -0.0057(6)
C15 0.0306(7) 0.0507(9) 0.0242(6) -0.0076(6) 0.0083(5) -0.0215(6)
N7' 0.0187(5) 0.0136(5) 0.0188(5) 0.0018(4) -0.0024(4) -0.0016(4)
C8' 0.0148(5) 0.0145(5) 0.0167(5) 0.0009(4) -0.0010(4) 0.0009(4)
C16 0.0135(5) 0.0157(5) 0.0214(5) -0.0024(4) 0.0033(4) 0.0002(4)
O17 0.0218(4) 0.0134(4) 0.0262(4) -0.0013(3) -0.0027(3) -0.0016(3)
O18 0.0230(4) 0.0164(4) 0.0265(4) 0.0013(3) -0.0045(3) -0.0012(3)

loop_
_atom_type_symbol
_atom_type_description
_atom_type_scat_dispersion_real
_atom_type_scat_dispersion_imag
_atom_type_scat_source
C C 0.0033 0.0016 'International Tables Vol C Tables 4.2.6.8 and 6.1.1.4'
H H 0.0000 0.0000 'International Tables Vol C Tables 4.2.6.8 and 6.1.1.4'
N N 0.0061 0.0033 'International Tables Vol C Tables 4.2.6.8 and 6.1.1.4'
O O 0.0106 0.0060 'International Tables Vol C Tables 4.2.6.8 and 6.1.1.4'

loop_
_geom_angle_atom_site_label_1
_geom_angle_atom_site_label_2
_geom_angle_atom_site_label_3
_geom_angle
_geom_angle_site_symmetry_1
_geom_angle_site_symmetry_3
_geom_angle_publ_flag
C6 N1 C2 118.65(9) . . ?
N7' C2 N1 112.7(6) . . ?
N7' C2 N7 34.2(7) . . ?
N1 C2 N7 118.13(9) . . ?
N7' C2 C3 116.3(6) . . ?
N1 C2 C3 120.67(9) . . ?
N7 C2 C3 121.18(9) . . ?
C4 C3 C2 118.50(9) . . ?
C4 C3 C16 120.32(9) . . ?
C2 C3 C16 121.18(9) . . ?
C3 C4 C5 120.23(10) . . ?
C3 C4 H4 119.9 . . ?
C5 C4 H4 119.9 . . ?
C6 C5 C4 117.78(10) . . ?
C6 C5 H5 121.1 . . ?
C4 C5 H5 121.1 . . ?
N1 C6 C5 124.17(10) . . ?
N1 C6 H6 117.9 . . ?
C5 C6 H6 117.9 . . ?
C2 N7 C8 124.70(9) . . ?
C2 N7 H7 117.7 . . ?
C8 N7 H7 117.7 . . ?
C13 C8 C9 121.37(11) . . ?
C13 C8 N7 118.08(11) . . ?
C9 C8 N7 120.52(10) . . ?
C8 C9 C10 118.35(10) . . ?
C8 C9 C14 121.37(11) . . ?
C10 C9 C14 120.28(11) . . ?
C11 C10 C9 119.66(12) . . ?
C11 C10 C15 119.96(12) . . ?
C9 C10 C15 120.38(11) . . ?
C12 C11 C10 121.23(12) . . ?
C12 C11 H11 119.4 . . ?
C10 C11 H11 119.4 . . ?
C11 C12 C13 119.56(11) . . ?
C11 C12 H12 120.2 . . ?
C13 C12 H12 120.2 . . ?
C8 C13 C12 119.81(13) . . ?
C8 C13 H13 120.1 . . ?
C12 C13 H13 120.1 . . ?
C2 N7' C8' 122.8(12) . . ?
C2 N7' H7' 118.6 . . ?
C8' N7' H7' 118.6 . . ?
C13' C8' C9' 120.4(13) . . ?
C13' C8' N7' 116.5(12) . . ?
C9' C8' N7' 123.1(12) . . ?
C8' C9' C10' 116.8(11) . . ?
C8' C9' C14' 121.8(13) . . ?
C10' C9' C14' 121.2(13) . . ?
C11' C10' C9' 119.7(13) . . ?
C11' C10' C15' 124.7(13) . . ?
C9' C10' C15' 115.6(12) . . ?
C12' C11' C10' 122.9(15) . . ?
C12' C11' H11' 118.6 . . ?
C10' C11' H11' 118.6 . . ?
C11' C12' C13' 116.4(14) . . ?
C11' C12' H12' 121.8 . . ?
C13' C12' H12' 121.8 . . ?
C8' C13' C12' 123.8(15) . . ?
C8' C13' H13' 118.1 . . ?
C12' C13' H13' 118.1 . . ?
C9' C14' H14D 109.5 . . ?
C9' C14' H14E 109.5 . . ?
H14D C14' H14E 109.5 . . ?
C9' C14' H14F 109.5 . . ?
H14D C14' H14F 109.5 . . ?
H14E C14' H14F 109.5 . . ?
C10' C15' H15D 109.5 . . ?
C10' C15' H15E 109.5 . . ?
H15D C15' H15E 109.5 . . ?
C10' C15' H15F 109.5 . . ?
H15D C15' H15F 109.5 . . ?
H15E C15' H15F 109.5 . . ?
O18 C16 O17 123.34(10) . . ?
O18 C16 C3 123.11(9) . . ?
O17 C16 C3 113.55(9) . . ?
C16 O17 H17 109.5 . . ?

loop_
_geom_bond_atom_site_label_1
_geom_bond_atom_site_label_2
_geom_bond_distance
_geom_bond_site_symmetry_2
_geom_bond_publ_flag
N1 C6 1.3445(13) . ?
N1 C2 1.3547(14) . ?
C2 N7' 1.330(14) . ?
C2 N7 1.3612(13) . ?
C2 C3 1.4306(14) . ?
C3 C4 1.3876(14) . ?
C3 C16 1.4827(14) . ?
C4 C5 1.3879(15) . ?
C4 H4 0.9500 . ?
C5 C6 1.3799(15) . ?
C5 H5 0.9500 . ?
C6 H6 0.9500 . ?
N7 C8 1.4335(14) . ?
N7 H7 0.8800 . ?
C8 C13 1.3854(17) . ?
C8 C9 1.3974(16) . ?
C9 C10 1.4073(17) . ?
C9 C14 1.5046(17) . ?
C10 C11 1.3899(17) . ?
C10 C15 1.5094(18) . ?
C11 C12 1.3822(17) . ?
C11 H11 0.9500 . ?
C12 C13 1.3884(18) . ?
C12 H12 0.9500 . ?
C13 H13 0.9500 . ?
C14 H14A 0.9800 . ?
C14 H14B 0.9800 . ?
C14 H14C 0.9800 . ?
C15 H15A 0.9800 . ?
C15 H15B 0.9800 . ?
C15 H15C 0.9800 . ?
N7' C8' 1.437(14) . ?
N7' H7' 0.8800 . ?
C8' C13' 1.359(15) . ?
C8' C9' 1.378(14) . ?
C9' C10' 1.443(15) . ?
C9' C14' 1.495(15) . ?
C10' C11' 1.381(15) . ?
C10' C15' 1.521(15) . ?
C11' C12' 1.352(15) . ?
C11' H11' 0.9500 . ?
C12' C13' 1.391(15) . ?
C12' H12' 0.9500 . ?
C13' H13' 0.9500 . ?
C14' H14D 0.9800 . ?
C14' H14E 0.9800 . ?
C14' H14F 0.9800 . ?
C15' H15D 0.9800 . ?
C15' H15E 0.9800 . ?
C15' H15F 0.9800 . ?
C16 O18 1.2258(13) . ?
C16 O17 1.3161(13) . ?
O17 H17 0.8400 . ?

loop_
_geom_hbond_atom_site_label_D
_geom_hbond_atom_site_label_H
_geom_hbond_atom_site_label_A
_geom_hbond_distance_DH
_geom_hbond_distance_HA
_geom_hbond_distance_DA
_geom_hbond_angle_DHA
_geom_hbond_site_symmetry_A
O17 H17 N1 0.84 1.85 2.6911(13) 174.8 2_755
N7 H7 O18 0.88 1.97 2.6614(13) 134.4 .

loop_
_geom_torsion_atom_site_label_1
_geom_torsion_atom_site_label_2
_geom_torsion_atom_site_label_3
_geom_torsion_atom_site_label_4
_geom_torsion
_geom_torsion_site_symmetry_1
_geom_torsion_site_symmetry_2
_geom_torsion_site_symmetry_3
_geom_torsion_site_symmetry_4
_geom_torsion_publ_flag
C6 N1 C2 N7' -143.2(8) . . . . ?
C6 N1 C2 N7 179.30(9) . . . . ?
C6 N1 C2 C3 0.57(15) . . . . ?
N7' C2 C3 C4 142.5(8) . . . . ?
N1 C2 C3 C4 -0.08(15) . . . . ?
N7 C2 C3 C4 -178.76(10) . . . . ?
N7' C2 C3 C16 -38.3(8) . . . . ?
N1 C2 C3 C16 179.14(9) . . . . ?
N7 C2 C3 C16 0.45(16) . . . . ?
C2 C3 C4 C5 -0.43(16) . . . . ?
C16 C3 C4 C5 -179.65(10) . . . . ?
C3 C4 C5 C6 0.43(16) . . . . ?
C2 N1 C6 C5 -0.59(16) . . . . ?
C4 C5 C6 N1 0.09(17) . . . . ?
N7' C2 N7 C8 -85.5(10) . . . . ?
N1 C2 N7 C8 4.04(16) . . . . ?
C3 C2 N7 C8 -177.24(10) . . . . ?
C2 N7 C8 C13 -109.16(13) . . . . ?
C2 N7 C8 C9 72.75(15) . . . . ?
C13 C8 C9 C10 1.97(17) . . . . ?
N7 C8 C9 C10 179.99(10) . . . . ?
C13 C8 C9 C14 -178.77(12) . . . . ?
N7 C8 C9 C14 -0.75(17) . . . . ?
C8 C9 C10 C11 -1.63(17) . . . . ?
C14 C9 C10 C11 179.09(11) . . . . ?
C8 C9 C10 C15 178.29(11) . . . . ?
C14 C9 C10 C15 -0.98(18) . . . . ?
C9 C10 C11 C12 0.16(18) . . . . ?
C15 C10 C11 C12 -179.76(12) . . . . ?
C10 C11 C12 C13 1.03(19) . . . . ?
C9 C8 C13 C12 -0.80(19) . . . . ?
N7 C8 C13 C12 -178.87(11) . . . . ?
C11 C12 C13 C8 -0.72(19) . . . . ?
N1 C2 N7' C8' -27.8(16) . . . . ?
N7 C2 N7' C8' 79.2(15) . . . . ?
C3 C2 N7' C8' -173.3(11) . . . . ?
C2 N7' C8' C13' 104.1(19) . . . . ?
C2 N7' C8' C9' -77(2) . . . . ?
C13' C8' C9' C10' -3(3) . . . . ?
N7' C8' C9' C10' 178.2(15) . . . . ?
C13' C8' C9' C14' -179.1(18) . . . . ?
N7' C8' C9' C14' 2(3) . . . . ?
C8' C9' C10' C11' 3(2) . . . . ?
C14' C9' C10' C11' 179.1(17) . . . . ?
C8' C9' C10' C15' -175.9(15) . . . . ?
C14' C9' C10' C15' 1(2) . . . . ?
C9' C10' C11' C12' -1(3) . . . . ?
C15' C10' C11' C12' 177.6(17) . . . . ?
C10' C11' C12' C13' -1(3) . . . . ?
C9' C8' C13' C12' 1(3) . . . . ?
N7' C8' C13' C12' -179.9(18) . . . . ?
C11' C12' C13' C8' 1(3) . . . . ?
C4 C3 C16 O18 178.04(10) . . . . ?
C2 C3 C16 O18 -1.16(16) . . . . ?
C4 C3 C16 O17 -1.03(14) . . . . ?
C2 C3 C16 O17 179.77(9) . . . . ?
